data_4128564
loop_
_publ_author_name
'Zuccarello, Giuseppe'
'Mayans, Joan G.'
'Escofet, Imma'
'Scharnagel, Dagmar'
'Kirillova, Mariia S.'
'P\'erez-Jimeno, Alba H'
'Calleja, Pilar'
'Boothe, Jordan R.'
'Echavarren, Antonio M.'

_publ_section_title
;
 Enantioselective Folding of Enynes by Gold(I) Catalysts with a Remote
 <i>C</i><sub>2</sub>-Chiral Element.
;
_journal_issue 30
_journal_name_full 'Journal of the American Chemical Society'
_journal_page_first 11858
_journal_page_last 11863
_journal_paper_doi 10.1021/jacs.9b06326
_journal_volume 141
_journal_year 2019
_chemical_absolute_configuration ad
_chemical_formula_sum 'C54.4 H69.4 Au Cl3.4 N O1.3 P'
_chemical_formula_weight 1106.57
_space_group_IT_number 5
_space_group_name_Hall 'C 2y'
_space_group_name_H-M_alt 'C 1 2 1'
_symmetry_cell_setting monoclinic
_symmetry_space_group_name_H-M 'C 1 2 1'
_atom_sites_solution_hydrogens mixed
_audit_creation_method SHELXL-2018/3
_cell_angle_alpha 90
_cell_angle_beta 93.7470(10)
_cell_angle_gamma 90
_cell_formula_units_Z 4
_cell_length_a 24.0901(2)
_cell_length_b 12.56560(10)
_cell_length_c 17.31270(10)
_cell_measurement_reflns_used 36613
_cell_measurement_temperature 100(2)
_cell_measurement_theta_max 36.9760
_cell_measurement_theta_min 1.8280
_cell_volume 5229.47(7)
_computing_cell_refinement 'CrysAlisPro 1.171.39.12b (Rigaku OD, 2015)'
_computing_data_collection 'CrysAlisPro 1.171.39.12b (Rigaku OD, 2015)'
_computing_data_reduction 'CrysAlisPro 1.171.39.12b (Rigaku OD, 2015)'
_computing_molecular_graphics 'SHELXL-2018 (Sheldrick, 2018)'
_computing_publication_material 'SHELXL-2018 (Sheldrick, 2018)'
_computing_structure_refinement 'SHELXL-2018 (Sheldrick, 2018)'
_computing_structure_solution Sir2014
_diffrn_ambient_temperature 100(2)
_diffrn_detector_area_resol_mean 5.8140
_diffrn_detector_type 'PILATUS 200K'
_diffrn_measured_fraction_theta_full 0.999
_diffrn_measured_fraction_theta_max 0.971
_diffrn_measurement_device_type '1/4chi goniometer'
_diffrn_measurement_method
;
 Fullsphere data collection, phi and omega scans
;
_diffrn_measurement_specimen_support 'magnetic support with MicroMount'
_diffrn_radiation_monochromator 'Confocal Max Flux optic'
_diffrn_radiation_type MoK\a
_diffrn_radiation_wavelength 0.7107
_diffrn_reflns_av_R_equivalents 0.0224
_diffrn_reflns_av_unetI/netI 0.0304
_diffrn_reflns_Laue_measured_fraction_full 0.999
_diffrn_reflns_Laue_measured_fraction_max 0.971
_diffrn_reflns_limit_h_max 40
_diffrn_reflns_limit_h_min -39
_diffrn_reflns_limit_k_max 21
_diffrn_reflns_limit_k_min -21
_diffrn_reflns_limit_l_max 29
_diffrn_reflns_limit_l_min -29
_diffrn_reflns_number 63510
_diffrn_reflns_point_group_measured_fraction_full 0.998
_diffrn_reflns_point_group_measured_fraction_max 0.944
_diffrn_reflns_theta_full 25.242
_diffrn_reflns_theta_max 37.233
_diffrn_reflns_theta_min 1.694
_diffrn_source 'Microfocus rotating anode X-ray tube'
_diffrn_source_current 24
_diffrn_source_power 50
_diffrn_source_size '0.2 mm x 0.2 mm fine focus'
_diffrn_source_type 'Rigaku MicroMax-007HF'
_exptl_absorpt_coefficient_mu 3.055
_exptl_absorpt_correction_T_max 0.862
_exptl_absorpt_correction_T_min 0.663
_exptl_absorpt_correction_type multi-scan
_exptl_absorpt_process_details
; 
 CrysAlisPro 1.171.39.12b (Rigaku OD, 2015)
;
_exptl_crystal_colour colourless
_exptl_crystal_density_diffrn 1.406
_exptl_crystal_description block
_exptl_crystal_F_000 2260
_exptl_crystal_size_max 0.1
_exptl_crystal_size_mid 0.05
_exptl_crystal_size_min 0.05
_refine_diff_density_max 1.956
_refine_diff_density_min -1.265
_refine_diff_density_rms 0.107
_refine_ls_abs_structure_details
;
 Flack x determined using 10335 quotients [(I+)-(I-)]/[(I+)+(I-)]
 (Parsons, Flack and Wagner, Acta Cryst. B69 (2013) 249-259).
;
_refine_ls_abs_structure_Flack -0.010(3)
_refine_ls_extinction_method none
_refine_ls_goodness_of_fit_ref 1.078
_refine_ls_hydrogen_treatment constr
_refine_ls_matrix_type full
_refine_ls_number_parameters 616
_refine_ls_number_reflns 25556
_refine_ls_number_restraints 105
_refine_ls_restrained_S_all 1.080
_refine_ls_R_factor_all 0.0378
_refine_ls_R_factor_gt 0.0334
_refine_ls_shift/su_max 0.004
_refine_ls_shift/su_mean 0.000
_refine_ls_structure_factor_coef Fsqd
_refine_ls_weighting_details 'w=1/[\s^2^(Fo^2^)+(0.0590P)^2^] where P=(Fo^2^+2Fc^2^)/3'
_refine_ls_weighting_scheme calc
_refine_ls_wR_factor_gt 0.0844
_refine_ls_wR_factor_ref 0.0859
_reflns_Friedel_coverage 0.881
_reflns_Friedel_fraction_full 0.997
_reflns_Friedel_fraction_max 0.917
_reflns_number_gt 23452
_reflns_number_total 25556
_reflns_threshold_expression 'I > 2\s(I)'
_cod_data_source_file ja9b06326_si_006.cif
_cod_data_source_block GZ-01-507
_cod_depositor_comments
;
The following automatic conversions were performed:

data item '_exptl_absorpt_correction_type' value 'Multi-scan' was
changed to 'multi-scan' in accordance with the
/home/data/users/saulius/crontab/automatic-downloads/current/ACS/lib/dictionaries/cif_core.dic
dictionary named 'cif_core.dic' version 2.4.2 last updated on
2011-04-26.

data item '_symmetry_cell_setting' value 'Monoclinic' was changed to
'monoclinic' in accordance with the
/home/data/users/saulius/crontab/automatic-downloads/current/ACS/lib/dictionaries/cif_core.dic
dictionary named 'cif_core.dic' version 2.4.2 last updated on
2011-04-26.

Automatic conversion script
Id: cif_fix_values 6909 2019-04-08 15:41:33Z antanas 
;
_cod_original_cell_volume 5229.46(7)
_cod_original_sg_symbol_H-M C2
_cod_original_formula_sum 'C54.40 H69.40 Au Cl3.40 N O1.30 P'
_cod_database_code 4128564
_shelx_shelxl_version_number 2018/3
_shelx_space_group_comment
;
The symmetry employed for this shelxl refinement is uniquely defined
by the following loop, which should always be used as a source of
symmetry information in preference to the above space-group names.
They are only intended as comments.
;
_shelx_estimated_absorpt_t_min 0.750
_shelx_estimated_absorpt_t_max 0.862

loop_
_space_group_symop_operation_xyz
'x, y, z'
'-x, y, -z'
'x+1/2, y+1/2, z'
'-x+1/2, y+1/2, -z'

loop_
_atom_site_label
_atom_site_type_symbol
_atom_site_fract_x
_atom_site_fract_y
_atom_site_fract_z
_atom_site_U_iso_or_equiv
_atom_site_adp_type
_atom_site_occupancy
_atom_site_site_symmetry_order
_atom_site_calc_flag
_atom_site_refinement_flags_posn
_atom_site_refinement_flags_adp
_atom_site_refinement_flags_occupancy
_atom_site_disorder_assembly
_atom_site_disorder_group
P1 P 0.75720(3) 0.49805(6) 0.89386(4) 0.01213(12) Uani 1 1 d . . . . .
C1 C 0.81760(12) 0.4841(2) 0.96805(16) 0.0138(4) Uani 1 1 d . . . . .
N1 N 0.77505(14) 0.7741(3) 0.5665(2) 0.0247(6) Uani 1 1 d . . . . .
Cl1 Cl 0.76708(5) 0.84054(7) 0.80775(5) 0.02712(18) Uani 1 1 d . . . . .
Au1 Au 0.76313(2) 0.66407(2) 0.84428(2) 0.01511(3) Uani 1 1 d . . . . .
C2 C 0.82173(15) 0.3809(3) 1.0158(2) 0.0212(6) Uani 1 1 d . . . . .
H2A H 0.823274 0.320268 0.981353 0.025 Uiso 1 1 calc R U . . .
H2B H 0.788986 0.373541 1.045112 0.025 Uiso 1 1 calc R U . . .
C3 C 0.87446(15) 0.3831(3) 1.0718(2) 0.0233(6) Uani 1 1 d . . . . .
H3 H 0.876149 0.317444 1.102446 0.028 Uiso 1 1 calc R U . . .
C4 C 0.87296(16) 0.4780(4) 1.1260(2) 0.0278(7) Uani 1 1 d . . . . .
H4A H 0.905997 0.478290 1.161173 0.033 Uiso 1 1 calc R U . . .
H4B H 0.840660 0.473187 1.156462 0.033 Uiso 1 1 calc R U . . .
C48 C 0.85980(16) 0.8909(3) 0.6582(2) 0.0234(6) Uani 1 1 d . . . . .
H48 H 0.825048 0.880254 0.677345 0.028 Uiso 1 1 calc R U . . .
C47 C 0.90206(19) 0.9393(4) 0.7048(2) 0.0286(7) Uani 1 1 d . . . . .
H47 H 0.895284 0.961331 0.754618 0.034 Uiso 1 1 calc R U . . .
C46 C 0.9542(2) 0.9547(4) 0.6768(3) 0.0351(9) Uani 1 1 d . . . . .
H46 H 0.982419 0.987373 0.707457 0.042 Uiso 1 1 calc R U . . .
C45 C 0.9636(2) 0.9211(5) 0.6032(3) 0.0421(12) Uani 1 1 d . . . . .
H45 H 0.998461 0.931352 0.584302 0.051 Uiso 1 1 calc R U . . .
C44 C 0.92213(19) 0.8722(4) 0.5567(3) 0.0338(9) Uani 1 1 d . . . . .
H44 H 0.929638 0.848580 0.507525 0.041 Uiso 1 1 calc R U . . .
C43 C 0.86928(16) 0.8582(3) 0.5831(2) 0.0228(6) Uani 1 1 d . . . . .
C42 C 0.82339(17) 0.8139(3) 0.5282(2) 0.0256(7) Uani 1 1 d . . . . .
H42 H 0.838306 0.757459 0.496425 0.031 Uiso 1 1 calc R U . . .
C41 C 0.7969(2) 0.9014(4) 0.4757(3) 0.0357(10) Uani 1 1 d . . . . .
H41A H 0.823855 0.955531 0.464401 0.043 Uiso 1 1 calc R U . . .
H41B H 0.780845 0.871932 0.427472 0.043 Uiso 1 1 calc R U . . .
C40 C 0.67726(16) 0.7059(3) 0.47564(19) 0.0224(6) Uani 1 1 d . . . . .
H40 H 0.709292 0.664453 0.479278 0.027 Uiso 1 1 calc R U . . .
C5 C 0.87031(17) 0.5806(3) 1.0783(2) 0.0262(7) Uani 1 1 d . . . . .
H5 H 0.869293 0.641860 1.113264 0.031 Uiso 1 1 calc R U . . .
C6 C 0.92208(17) 0.5889(3) 1.0307(3) 0.0265(7) Uani 1 1 d . . . . .
H6A H 0.920579 0.653937 1.000489 0.032 Uiso 1 1 calc R U . . .
H6B H 0.955535 0.590312 1.065048 0.032 Uiso 1 1 calc R U . . .
C7 C 0.92312(14) 0.4922(3) 0.9769(2) 0.0216(6) Uani 1 1 d . . . . .
H7 H 0.956025 0.496455 0.946575 0.026 Uiso 1 1 calc R U . . .
C8 C 0.87056(13) 0.4918(3) 0.92142(19) 0.0187(5) Uani 1 1 d . . . . .
H8A H 0.871780 0.431764 0.886349 0.022 Uiso 1 1 calc R U . . .
H8B H 0.869182 0.556510 0.890805 0.022 Uiso 1 1 calc R U . . .
C9 C 0.92594(15) 0.3899(3) 1.0249(2) 0.0233(6) Uani 1 1 d . . . . .
H9A H 0.927415 0.328637 0.991013 0.028 Uiso 1 1 calc R U . . .
H9B H 0.959278 0.390047 1.059517 0.028 Uiso 1 1 calc R U . . .
C10 C 0.81727(15) 0.5796(3) 1.0241(2) 0.0230(6) Uani 1 1 d . . . . .
H10A H 0.814784 0.645278 0.994711 0.028 Uiso 1 1 calc R U . . .
H10B H 0.784949 0.575092 1.054571 0.028 Uiso 1 1 calc R U . . .
C11 C 0.68614(12) 0.4863(2) 0.93255(16) 0.0136(4) Uani 1 1 d . . . . .
C12 C 0.67474(14) 0.5876(3) 0.9799(2) 0.0212(6) Uani 1 1 d . . . . .
H12A H 0.700721 0.590911 1.025069 0.025 Uiso 1 1 calc R U . . .
H12B H 0.680383 0.650209 0.948537 0.025 Uiso 1 1 calc R U . . .
C13 C 0.61462(16) 0.5871(3) 1.0058(2) 0.0244(7) Uani 1 1 d . . . . .
H13 H 0.608123 0.651749 1.035596 0.029 Uiso 1 1 calc R U . . .
C14 C 0.60613(16) 0.4898(4) 1.0558(2) 0.0279(7) Uani 1 1 d . . . . .
H14A H 0.568510 0.489463 1.072635 0.033 Uiso 1 1 calc R U . . .
H14B H 0.631731 0.492091 1.101406 0.033 Uiso 1 1 calc R U . . .
C15 C 0.61617(16) 0.3890(3) 1.0096(3) 0.0269(7) Uani 1 1 d . . . . .
H15 H 0.610436 0.326616 1.042100 0.032 Uiso 1 1 calc R U . . .
C16 C 0.57549(16) 0.3851(3) 0.9385(3) 0.0307(8) Uani 1 1 d . . . . .
H16A H 0.537634 0.383699 0.954439 0.037 Uiso 1 1 calc R U . . .
H16B H 0.581651 0.320924 0.909153 0.037 Uiso 1 1 calc R U . . .
C17 C 0.58376(15) 0.4830(4) 0.8878(2) 0.0281(7) Uani 1 1 d . . . . .
H17 H 0.557386 0.480251 0.842323 0.034 Uiso 1 1 calc R U . . .
C18 C 0.64372(15) 0.4836(4) 0.8613(2) 0.0247(7) Uani 1 1 d . . . . .
H18A H 0.649009 0.545450 0.829041 0.030 Uiso 1 1 calc R U . . .
H18B H 0.649812 0.420456 0.830741 0.030 Uiso 1 1 calc R U . . .
C19 C 0.57339(16) 0.5833(3) 0.9339(3) 0.0281(8) Uani 1 1 d . . . . .
H19A H 0.535520 0.583311 0.949806 0.034 Uiso 1 1 calc R U . . .
H19B H 0.578289 0.645549 0.901940 0.034 Uiso 1 1 calc R U . . .
C20 C 0.67612(15) 0.3883(3) 0.9841(2) 0.0250(7) Uani 1 1 d . . . . .
H20A H 0.682542 0.323619 0.955514 0.030 Uiso 1 1 calc R U . . .
H20B H 0.702057 0.389682 1.029394 0.030 Uiso 1 1 calc R U . . .
C21 C 0.76561(13) 0.3854(2) 0.82744(18) 0.0144(5) Uani 1 1 d . . . . .
C22 C 0.78110(14) 0.3974(3) 0.75043(17) 0.0168(5) Uani 1 1 d . . . . .
C23 C 0.79682(17) 0.3063(3) 0.71012(19) 0.0228(6) Uani 1 1 d . . . . .
H23 H 0.809038 0.314329 0.660595 0.027 Uiso 1 1 calc R U . . .
C24 C 0.79480(18) 0.2051(3) 0.7414(2) 0.0251(7) Uani 1 1 d . . . . .
H24 H 0.805653 0.146560 0.713178 0.030 Uiso 1 1 calc R U . . .
C25 C 0.77647(17) 0.1917(3) 0.8150(2) 0.0215(6) Uani 1 1 d . . . . .
H25 H 0.773237 0.123825 0.835618 0.026 Uiso 1 1 calc R U . . .
C26 C 0.76294(14) 0.2809(3) 0.85780(18) 0.0172(5) Uani 1 1 d . . . . .
H26 H 0.751827 0.271514 0.907798 0.021 Uiso 1 1 calc R U . . .
C27 C 0.78089(14) 0.4987(3) 0.70688(17) 0.0171(5) Uani 1 1 d . . . . .
C28 C 0.73221(14) 0.5593(3) 0.69486(18) 0.0175(5) Uani 1 1 d . . . . .
H28 H 0.700317 0.537806 0.718070 0.021 Uiso 1 1 calc R U . . .
C29 C 0.73021(14) 0.6506(3) 0.64917(16) 0.0190(7) Uani 1 1 d . . . . .
H29 H 0.697297 0.689220 0.642662 0.023 Uiso 1 1 calc R U . . .
C30 C 0.77742(15) 0.6848(2) 0.61294(18) 0.0194(6) Uani 1 1 d . . . . .
C31 C 0.82641(15) 0.6238(3) 0.62398(19) 0.0213(6) Uani 1 1 d . . . . .
H31 H 0.858335 0.644566 0.600560 0.026 Uiso 1 1 calc R U . . .
C32 C 0.82731(15) 0.5319(3) 0.67005(19) 0.0195(5) Uani 1 1 d . . . . .
H32 H 0.859892 0.492240 0.676074 0.023 Uiso 1 1 calc R U . . .
C39 C 0.63006(15) 0.6691(5) 0.43282(18) 0.0256(6) Uani 1 1 d . . . . .
H39 H 0.630636 0.602754 0.409134 0.031 Uiso 1 1 calc R U . . .
C38 C 0.58272(19) 0.7303(4) 0.4254(3) 0.0325(8) Uani 1 1 d . . . . .
H38 H 0.551469 0.705791 0.396326 0.039 Uiso 1 1 calc R U . . .
C37 C 0.5818(2) 0.8280(4) 0.4612(4) 0.0406(11) Uani 1 1 d . . . . .
H37 H 0.550101 0.870206 0.455578 0.049 Uiso 1 1 calc R U . . .
C36 C 0.62833(19) 0.8641(4) 0.5059(3) 0.0358(10) Uani 1 1 d . . . . .
H36 H 0.626937 0.929022 0.531473 0.043 Uiso 1 1 calc R U . . .
C35 C 0.67698(16) 0.8033(3) 0.5127(2) 0.0236(6) Uani 1 1 d . . . . .
C34 C 0.72757(16) 0.8464(3) 0.5611(2) 0.0256(7) Uani 1 1 d . . . . .
H34 H 0.716759 0.863444 0.613241 0.031 Uiso 1 1 calc R U . . .
C33 C 0.7519(2) 0.9463(4) 0.5246(3) 0.0359(10) Uani 1 1 d . . . . .
H33A H 0.723696 0.983951 0.492757 0.043 Uiso 1 1 calc R U . . .
H33B H 0.767708 0.994196 0.564137 0.043 Uiso 1 1 calc R U . . .
Cl1A Cl 0.46833(8) 0.24944(14) 0.83891(9) 0.0569(4) Uani 1 1 d D . . . .
C1A C 0.4427(4) 0.1847(5) 0.7548(5) 0.075(3) Uani 1 1 d D . . . .
H1AA H 0.452621 0.224860 0.709890 0.091 Uiso 1 1 calc R U . . .
H1AB H 0.402498 0.180791 0.753958 0.091 Uiso 1 1 calc R U . . .
Cl2A Cl 0.47067(10) 0.05496(15) 0.75092(17) 0.0832(8) Uani 1 1 d D . . . .
O1B O 0.52389(14) 0.6844(3) 0.7267(2) 0.0373(8) Uani 1 1 d D U . . .
C1B C 0.5704(3) 0.7049(6) 0.6815(3) 0.0500(13) Uani 1 1 d D U . . .
H1BA H 0.603329 0.718740 0.715278 0.060 Uiso 1 1 calc R U . . .
H1BB H 0.563103 0.767011 0.649153 0.060 Uiso 1 1 calc R U . . .
C2B C 0.5798(2) 0.6111(6) 0.6325(4) 0.0545(16) Uani 1 1 d D U . . .
H2BA H 0.606743 0.628376 0.595922 0.082 Uiso 1 1 calc R U . . .
H2BB H 0.545461 0.590921 0.605192 0.082 Uiso 1 1 calc R U . . .
H2BC H 0.593383 0.553077 0.664481 0.082 Uiso 1 1 calc R U . . .
C3B C 0.5051(3) 0.7708(5) 0.7659(3) 0.0458(12) Uani 1 1 d D U . . .
H3BA H 0.494816 0.827174 0.729400 0.055 Uiso 1 1 calc R U . . .
H3BB H 0.534570 0.797212 0.801625 0.055 Uiso 1 1 calc R U . . .
C4B C 0.4552(3) 0.7409(6) 0.8102(4) 0.0603(18) Uani 1 1 d D U . . .
H4BA H 0.441956 0.802603 0.835993 0.090 Uiso 1 1 calc R U . . .
H4BB H 0.465759 0.687209 0.847775 0.090 Uiso 1 1 calc R U . . .
H4BC H 0.426188 0.713807 0.774838 0.090 Uiso 1 1 calc R U . . .
O1D O 0.5615(7) 0.1852(10) 0.6005(8) 0.060(4) Uani 0.3 1 d D U P A -1
C1D C 0.6087(13) 0.160(2) 0.652(2) 0.114(13) Uani 0.3 1 d D U P A -1
H1DA H 0.639998 0.140266 0.622770 0.137 Uiso 0.3 1 calc R U P A -1
H1DB H 0.599891 0.099778 0.684559 0.137 Uiso 0.3 1 calc R U P A -1
C2D C 0.6232(9) 0.253(2) 0.7011(12) 0.063(6) Uani 0.3 1 d D U P A -1
H2DA H 0.625861 0.238741 0.755704 0.095 Uiso 0.3 1 d R U P A -1
H2DB H 0.596435 0.308510 0.690055 0.095 Uiso 0.3 1 d R U P A -1
H2DC H 0.658805 0.275107 0.685144 0.095 Uiso 0.3 1 d R U P A -1
C3D C 0.5359(7) 0.1001(10) 0.5646(8) 0.041(3) Uani 0.3 1 d D U P A -1
H3D1 H 0.506085 0.076391 0.595539 0.049 Uiso 0.3 1 calc R U P A -1
H3D2 H 0.562533 0.042467 0.562959 0.049 Uiso 0.3 1 calc R U P A -1
C4D C 0.5121(6) 0.1214(12) 0.4838(7) 0.037(3) Uani 0.3 1 d D U P A -1
H4D1 H 0.507365 0.196784 0.477183 0.055 Uiso 0.3 1 d R U P A -1
H4D2 H 0.476604 0.086830 0.476838 0.055 Uiso 0.3 1 d R U P A -1
H4D3 H 0.536292 0.094968 0.446270 0.055 Uiso 0.3 1 d R U P A -1
Cl1E Cl 0.5961(4) 0.3007(6) 0.6773(4) 0.059(2) Uani 0.2 1 d D U P B 2
C1E C 0.5935(6) 0.1636(10) 0.6625(15) 0.049(5) Uani 0.2 1 d D U P B 2
H1EA H 0.567303 0.147989 0.619059 0.059 Uiso 0.2 1 calc R U P B 2
H1EB H 0.580160 0.129463 0.708029 0.059 Uiso 0.2 1 calc R U P B 2
Cl2E Cl 0.6592(4) 0.1106(6) 0.6441(5) 0.059(2) Uani 0.2 1 d D U P B 2

loop_
_atom_site_aniso_label
_atom_site_aniso_U_11
_atom_site_aniso_U_22
_atom_site_aniso_U_33
_atom_site_aniso_U_23
_atom_site_aniso_U_13
_atom_site_aniso_U_12
P1 0.0146(3) 0.0100(3) 0.0120(3) 0.0000(2) 0.0022(2) 0.0009(2)
C1 0.0140(11) 0.0121(11) 0.0153(11) 0.0000(8) 0.0016(8) 0.0005(9)
N1 0.0229(14) 0.0247(14) 0.0258(14) 0.0130(11) -0.0040(11) -0.0048(11)
Cl1 0.0479(5) 0.0135(3) 0.0213(3) 0.0030(3) 0.0126(3) 0.0000(3)
Au1 0.02032(5) 0.01158(4) 0.01386(4) 0.00143(5) 0.00437(3) 0.00062(5)
C2 0.0196(14) 0.0210(15) 0.0225(14) 0.0081(11) -0.0029(11) -0.0056(11)
C3 0.0210(15) 0.0216(14) 0.0263(15) 0.0070(12) -0.0055(12) -0.0018(11)
C4 0.0226(16) 0.038(2) 0.0218(14) -0.0004(14) -0.0049(12) 0.0022(14)
C48 0.0238(15) 0.0265(16) 0.0203(14) 0.0019(12) 0.0033(11) -0.0001(12)
C47 0.035(2) 0.0295(18) 0.0209(15) -0.0010(13) -0.0010(13) 0.0008(15)
C46 0.0280(19) 0.042(2) 0.035(2) -0.0068(18) -0.0033(16) -0.0069(17)
C45 0.0233(19) 0.059(3) 0.044(3) -0.014(2) 0.0062(17) -0.0118(19)
C44 0.0277(19) 0.045(2) 0.0297(18) -0.0091(17) 0.0096(15) -0.0080(17)
C43 0.0242(16) 0.0258(16) 0.0184(13) 0.0027(11) 0.0001(11) -0.0048(12)
C42 0.0293(17) 0.0294(18) 0.0176(13) 0.0069(12) -0.0018(12) -0.0109(14)
C41 0.041(2) 0.038(2) 0.0271(18) 0.0180(16) -0.0112(16) -0.0184(18)
C40 0.0265(16) 0.0233(15) 0.0171(12) 0.0047(11) -0.0001(11) -0.0009(12)
C5 0.0237(16) 0.0258(16) 0.0278(16) -0.0098(13) -0.0075(13) 0.0054(13)
C6 0.0224(16) 0.0163(14) 0.040(2) -0.0002(13) -0.0061(14) -0.0032(12)
C7 0.0151(13) 0.0206(14) 0.0292(15) 0.0018(12) 0.0025(11) -0.0004(11)
C8 0.0159(12) 0.0183(13) 0.0223(13) 0.0008(10) 0.0045(10) 0.0008(10)
C9 0.0192(14) 0.0166(13) 0.0333(17) -0.0002(12) -0.0037(12) 0.0026(11)
C10 0.0211(15) 0.0247(15) 0.0224(14) -0.0100(12) -0.0050(11) 0.0081(12)
C11 0.0142(11) 0.0111(10) 0.0156(11) 0.0005(8) 0.0020(8) 0.0001(8)
C12 0.0181(13) 0.0167(13) 0.0299(15) -0.0074(11) 0.0097(11) -0.0030(10)
C13 0.0207(15) 0.0192(14) 0.0345(17) -0.0051(13) 0.0116(13) 0.0005(11)
C14 0.0212(15) 0.037(2) 0.0261(16) 0.0044(14) 0.0092(12) -0.0014(14)
C15 0.0209(15) 0.0178(14) 0.043(2) 0.0094(14) 0.0122(14) 0.0011(11)
C16 0.0191(15) 0.0247(17) 0.049(2) -0.0090(16) 0.0073(15) -0.0058(13)
C17 0.0146(13) 0.042(2) 0.0270(16) -0.0017(15) -0.0008(11) 0.0002(14)
C18 0.0171(14) 0.0381(19) 0.0185(13) -0.0029(13) -0.0013(10) 0.0009(13)
C19 0.0189(15) 0.0259(17) 0.040(2) 0.0107(15) 0.0070(14) 0.0062(12)
C20 0.0215(15) 0.0177(15) 0.0368(18) 0.0123(13) 0.0106(13) 0.0032(11)
C21 0.0189(12) 0.0116(11) 0.0127(10) -0.0004(8) 0.0004(9) 0.0032(9)
C22 0.0228(14) 0.0164(12) 0.0111(10) -0.0004(9) 0.0014(9) 0.0025(10)
C23 0.0358(18) 0.0186(14) 0.0143(12) -0.0009(10) 0.0044(11) 0.0065(12)
C24 0.042(2) 0.0168(14) 0.0171(13) -0.0025(11) 0.0059(13) 0.0071(13)
C25 0.0336(17) 0.0132(11) 0.0179(12) -0.0010(9) 0.0031(11) 0.0038(10)
C26 0.0241(15) 0.0140(12) 0.0137(11) -0.0003(9) 0.0017(10) 0.0005(10)
C27 0.0245(14) 0.0155(12) 0.0114(10) 0.0013(9) 0.0008(9) 0.0014(10)
C28 0.0210(14) 0.0179(12) 0.0136(11) 0.0021(9) 0.0013(9) 0.0010(10)
C29 0.0223(13) 0.019(2) 0.0155(10) 0.0033(10) -0.0005(9) 0.0005(10)
C30 0.0238(14) 0.0181(16) 0.0157(11) 0.0043(9) -0.0023(9) -0.0029(9)
C31 0.0226(15) 0.0236(14) 0.0178(12) 0.0046(11) 0.0016(10) -0.0016(12)
C32 0.0218(14) 0.0204(13) 0.0165(12) 0.0013(10) 0.0016(10) 0.0020(11)
C39 0.0290(14) 0.0278(16) 0.0198(11) 0.0044(18) -0.0007(10) -0.004(2)
C38 0.0271(18) 0.034(2) 0.035(2) 0.0053(16) -0.0047(15) -0.0070(15)
C37 0.026(2) 0.035(2) 0.059(3) 0.002(2) -0.0087(19) 0.0022(17)
C36 0.028(2) 0.0244(18) 0.053(3) -0.0013(17) -0.0088(18) 0.0020(14)
C35 0.0252(16) 0.0200(14) 0.0252(15) 0.0077(12) -0.0019(12) -0.0027(12)
C34 0.0267(16) 0.0194(14) 0.0297(16) 0.0085(12) -0.0073(13) -0.0041(12)
C33 0.037(2) 0.0238(17) 0.044(2) 0.0166(17) -0.0149(18) -0.0104(16)
Cl1A 0.0662(10) 0.0564(9) 0.0453(7) 0.0020(6) -0.0178(7) 0.0025(7)
C1A 0.096(6) 0.032(3) 0.090(5) -0.010(3) -0.055(5) 0.012(3)
Cl2A 0.0739(13) 0.0467(9) 0.1228(19) -0.0164(11) -0.0400(13) 0.0159(9)
O1B 0.0344(15) 0.040(2) 0.0372(15) -0.0003(12) 0.0027(12) -0.0053(12)
C1B 0.044(3) 0.063(3) 0.044(3) -0.007(2) 0.007(2) -0.025(2)
C2B 0.031(2) 0.090(5) 0.043(3) -0.012(3) 0.012(2) -0.013(3)
C3B 0.059(3) 0.037(2) 0.041(2) -0.006(2) -0.005(2) 0.002(2)
C4B 0.057(4) 0.072(4) 0.051(3) -0.021(3) -0.003(3) 0.027(3)
O1D 0.067(6) 0.050(6) 0.059(6) 0.008(5) -0.027(5) -0.006(5)
C1D 0.117(14) 0.113(14) 0.112(14) 0.002(7) 0.002(7) 0.002(7)
C2D 0.053(9) 0.097(12) 0.038(8) -0.019(9) -0.006(7) -0.026(9)
C3D 0.049(6) 0.031(5) 0.043(6) 0.001(5) 0.001(5) -0.002(5)
C4D 0.036(7) 0.027(5) 0.046(8) 0.005(5) -0.007(5) -0.004(5)
Cl1E 0.089(6) 0.050(4) 0.037(3) -0.003(3) -0.010(3) 0.025(4)
C1E 0.055(7) 0.052(6) 0.040(6) 0.002(6) -0.010(5) 0.002(6)
Cl2E 0.078(5) 0.047(4) 0.050(4) -0.018(3) -0.010(3) 0.014(4)

loop_
_atom_type_symbol
_atom_type_description
_atom_type_scat_dispersion_real
_atom_type_scat_dispersion_imag
_atom_type_scat_source
C C 0.0033 0.0016 'International Tables Vol C Tables 4.2.6.8 and 6.1.1.4'
H H 0.0000 0.0000 'International Tables Vol C Tables 4.2.6.8 and 6.1.1.4'
N N 0.0061 0.0033 'International Tables Vol C Tables 4.2.6.8 and 6.1.1.4'
Cl Cl 0.1484 0.1585 'International Tables Vol C Tables 4.2.6.8 and 6.1.1.4'
Au Au -2.0133 8.8022 'International Tables Vol C Tables 4.2.6.8 and 6.1.1.4'
P P 0.1023 0.0942 'International Tables Vol C Tables 4.2.6.8 and 6.1.1.4'
O O 0.0106 0.0060 'International Tables Vol C Tables 4.2.6.8 and 6.1.1.4'

loop_
_geom_angle_atom_site_label_1
_geom_angle_atom_site_label_2
_geom_angle_atom_site_label_3
_geom_angle
C21 P1 C11 107.51(14)
C21 P1 C1 104.01(13)
C11 P1 C1 115.42(13)
C21 P1 Au1 117.32(10)
C11 P1 Au1 106.77(9)
C1 P1 Au1 106.20(10)
C2 C1 C10 108.7(3)
C2 C1 C8 107.8(3)
C10 C1 C8 108.4(3)
C2 C1 P1 117.7(2)
C10 C1 P1 108.7(2)
C8 C1 P1 105.3(2)
C30 N1 C34 123.1(3)
C30 N1 C42 122.5(3)
C34 N1 C42 113.6(3)
P1 Au1 Cl1 173.37(3)
C1 C2 C3 110.1(3)
C1 C2 H2A 109.6
C3 C2 H2A 109.6
C1 C2 H2B 109.6
C3 C2 H2B 109.6
H2A C2 H2B 108.1
C4 C3 C9 109.7(3)
C4 C3 C2 110.4(3)
C9 C3 C2 109.2(3)
C4 C3 H3 109.2
C9 C3 H3 109.2
C2 C3 H3 109.2
C3 C4 C5 109.3(3)
C3 C4 H4A 109.8
C5 C4 H4A 109.8
C3 C4 H4B 109.8
C5 C4 H4B 109.8
H4A C4 H4B 108.3
C43 C48 C47 120.6(4)
C43 C48 H48 119.7
C47 C48 H48 119.7
C46 C47 C48 120.0(4)
C46 C47 H47 120.0
C48 C47 H47 120.0
C45 C46 C47 119.2(4)
C45 C46 H46 120.4
C47 C46 H46 120.4
C46 C45 C44 121.3(4)
C46 C45 H45 119.4
C44 C45 H45 119.4
C45 C44 C43 120.3(4)
C45 C44 H44 119.8
C43 C44 H44 119.8
C44 C43 C48 118.5(4)
C44 C43 C42 119.0(3)
C48 C43 C42 122.3(3)
N1 C42 C43 114.2(3)
N1 C42 C41 101.5(3)
C43 C42 C41 111.4(3)
N1 C42 H42 109.8
C43 C42 H42 109.8
C41 C42 H42 109.8
C33 C41 C42 102.6(3)
C33 C41 H41A 111.2
C42 C41 H41A 111.2
C33 C41 H41B 111.2
C42 C41 H41B 111.2
H41A C41 H41B 109.2
C35 C40 C39 120.8(4)
C35 C40 H40 119.6
C39 C40 H40 119.6
C4 C5 C10 109.0(3)
C4 C5 C6 109.8(3)
C10 C5 C6 110.1(3)
C4 C5 H5 109.3
C10 C5 H5 109.3
C6 C5 H5 109.3
C7 C6 C5 108.5(3)
C7 C6 H6A 110.0
C5 C6 H6A 110.0
C7 C6 H6B 110.0
C5 C6 H6B 110.0
H6A C6 H6B 108.4
C9 C7 C6 109.7(3)
C9 C7 C8 110.0(3)
C6 C7 C8 109.7(3)
C9 C7 H7 109.1
C6 C7 H7 109.1
C8 C7 H7 109.1
C7 C8 C1 110.2(3)
C7 C8 H8A 109.6
C1 C8 H8A 109.6
C7 C8 H8B 109.6
C1 C8 H8B 109.6
H8A C8 H8B 108.1
C3 C9 C7 109.1(3)
C3 C9 H9A 109.9
C7 C9 H9A 109.9
C3 C9 H9B 109.9
C7 C9 H9B 109.9
H9A C9 H9B 108.3
C5 C10 C1 110.7(3)
C5 C10 H10A 109.5
C1 C10 H10A 109.5
C5 C10 H10B 109.5
C1 C10 H10B 109.5
H10A C10 H10B 108.1
C20 C11 C12 108.0(3)
C20 C11 C18 108.8(3)
C12 C11 C18 108.0(3)
C20 C11 P1 116.5(2)
C12 C11 P1 108.7(2)
C18 C11 P1 106.6(2)
C13 C12 C11 110.6(3)
C13 C12 H12A 109.5
C11 C12 H12A 109.5
C13 C12 H12B 109.5
C11 C12 H12B 109.5
H12A C12 H12B 108.1
C14 C13 C19 109.3(3)
C14 C13 C12 109.4(3)
C19 C13 C12 109.4(3)
C14 C13 H13 109.6
C19 C13 H13 109.6
C12 C13 H13 109.6
C13 C14 C15 109.7(3)
C13 C14 H14A 109.7
C15 C14 H14A 109.7
C13 C14 H14B 109.7
C15 C14 H14B 109.7
H14A C14 H14B 108.2
C16 C15 C14 109.6(3)
C16 C15 C20 109.5(4)
C14 C15 C20 109.8(3)
C16 C15 H15 109.3
C14 C15 H15 109.3
C20 C15 H15 109.3
C15 C16 C17 109.6(3)
C15 C16 H16A 109.7
C17 C16 H16A 109.7
C15 C16 H16B 109.7
C17 C16 H16B 109.7
H16A C16 H16B 108.2
C19 C17 C16 109.5(3)
C19 C17 C18 109.9(3)
C16 C17 C18 109.5(3)
C19 C17 H17 109.3
C16 C17 H17 109.3
C18 C17 H17 109.3
C17 C18 C11 110.1(3)
C17 C18 H18A 109.6
C11 C18 H18A 109.6
C17 C18 H18B 109.6
C11 C18 H18B 109.6
H18A C18 H18B 108.2
C17 C19 C13 109.3(3)
C17 C19 H19A 109.8
C13 C19 H19A 109.8
C17 C19 H19B 109.8
C13 C19 H19B 109.8
H19A C19 H19B 108.3
C15 C20 C11 110.2(3)
C15 C20 H20A 109.6
C11 C20 H20A 109.6
C15 C20 H20B 109.6
C11 C20 H20B 109.6
H20A C20 H20B 108.1
C22 C21 C26 118.0(3)
C22 C21 P1 123.5(2)
C26 C21 P1 118.1(2)
C23 C22 C21 118.4(3)
C23 C22 C27 116.1(3)
C21 C22 C27 125.4(3)
C24 C23 C22 122.5(3)
C24 C23 H23 118.8
C22 C23 H23 118.8
C23 C24 C25 119.5(3)
C23 C24 H24 120.2
C25 C24 H24 120.2
C24 C25 C26 119.4(3)
C24 C25 H25 120.3
C26 C25 H25 120.3
C25 C26 C21 122.0(3)
C25 C26 H26 119.0
C21 C26 H26 119.0
C32 C27 C28 117.4(3)
C32 C27 C22 121.1(3)
C28 C27 C22 121.2(3)
C29 C28 C27 121.9(3)
C29 C28 H28 119.0
C27 C28 H28 119.0
C28 C29 C30 120.5(3)
C28 C29 H29 119.8
C30 C29 H29 119.8
N1 C30 C29 120.4(3)
N1 C30 C31 121.6(3)
C29 C30 C31 118.0(3)
C32 C31 C30 120.4(3)
C32 C31 H31 119.8
C30 C31 H31 119.8
C27 C32 C31 121.7(3)
C27 C32 H32 119.1
C31 C32 H32 119.1
C38 C39 C40 120.5(5)
C38 C39 H39 119.8
C40 C39 H39 119.8
C39 C38 C37 119.6(4)
C39 C38 H38 120.2
C37 C38 H38 120.2
C38 C37 C36 120.3(4)
C38 C37 H37 119.9
C36 C37 H37 119.9
C37 C36 C35 120.5(4)
C37 C36 H36 119.7
C35 C36 H36 119.7
C40 C35 C36 118.3(4)
C40 C35 C34 122.6(3)
C36 C35 C34 119.1(4)
N1 C34 C35 114.0(3)
N1 C34 C33 102.5(3)
C35 C34 C33 112.0(3)
N1 C34 H34 109.3
C35 C34 H34 109.3
C33 C34 H34 109.3
C41 C33 C34 103.2(4)
C41 C33 H33A 111.1
C34 C33 H33A 111.1
C41 C33 H33B 111.1
C34 C33 H33B 111.1
H33A C33 H33B 109.1
Cl1A C1A Cl2A 110.4(4)
Cl1A C1A H1AA 109.6
Cl2A C1A H1AA 109.6
Cl1A C1A H1AB 109.6
Cl2A C1A H1AB 109.6
H1AA C1A H1AB 108.1
C3B O1B C1B 115.1(5)
O1B C1B C2B 109.0(5)
O1B C1B H1BA 109.9
C2B C1B H1BA 109.9
O1B C1B H1BB 109.9
C2B C1B H1BB 109.9
H1BA C1B H1BB 108.3
C1B C2B H2BA 109.5
C1B C2B H2BB 109.5
H2BA C2B H2BB 109.5
C1B C2B H2BC 109.5
H2BA C2B H2BC 109.5
H2BB C2B H2BC 109.5
O1B C3B C4B 110.6(5)
O1B C3B H3BA 109.5
C4B C3B H3BA 109.5
O1B C3B H3BB 109.5
C4B C3B H3BB 109.5
H3BA C3B H3BB 108.1
C3B C4B H4BA 109.5
C3B C4B H4BB 109.5
H4BA C4B H4BB 109.5
C3B C4B H4BC 109.5
H4BA C4B H4BC 109.5
H4BB C4B H4BC 109.5
C3D O1D C1D 115.2(10)
O1D C1D C2D 109.2(10)
O1D C1D H1DA 109.8
C2D C1D H1DA 109.8
O1D C1D H1DB 109.8
C2D C1D H1DB 109.8
H1DA C1D H1DB 108.3
C1D C2D H2DA 114.5
C1D C2D H2DB 109.4
H2DA C2D H2DB 109.5
C1D C2D H2DC 104.3
H2DA C2D H2DC 109.5
H2DB C2D H2DC 109.5
O1D C3D C4D 114.8(10)
O1D C3D H3D1 108.6
C4D C3D H3D1 108.6
O1D C3D H3D2 108.6
C4D C3D H3D2 108.6
H3D1 C3D H3D2 107.6
C3D C4D H4D1 108.8
C3D C4D H4D2 108.6
H4D1 C4D H4D2 109.5
C3D C4D H4D3 111.0
H4D1 C4D H4D3 109.5
H4D2 C4D H4D3 109.5
Cl1E C1E Cl2E 112.0(8)
Cl1E C1E H1EA 109.2
Cl2E C1E H1EA 109.2
Cl1E C1E H1EB 109.2
Cl2E C1E H1EB 109.2
H1EA C1E H1EB 107.9

loop_
_geom_bond_atom_site_label_1
_geom_bond_atom_site_label_2
_geom_bond_distance
P1 C21 1.843(3)
P1 C11 1.884(3)
P1 C1 1.885(3)
P1 Au1 2.2639(8)
C1 C2 1.537(5)
C1 C10 1.544(4)
C1 C8 1.557(4)
N1 C30 1.380(4)
N1 C34 1.459(5)
N1 C42 1.465(5)
Cl1 Au1 2.3096(8)
C2 C3 1.547(5)
C2 H2A 0.9700
C2 H2B 0.9700
C3 C4 1.519(6)
C3 C9 1.529(6)
C3 H3 0.9800
C4 C5 1.530(6)
C4 H4A 0.9700
C4 H4B 0.9700
C48 C43 1.396(5)
C48 C47 1.397(6)
C48 H48 0.9300
C47 C46 1.389(7)
C47 H47 0.9300
C46 C45 1.375(7)
C46 H46 0.9300
C45 C44 1.385(6)
C45 H45 0.9300
C44 C43 1.392(6)
C44 H44 0.9300
C43 C42 1.516(5)
C42 C41 1.539(6)
C42 H42 0.9800
C41 C33 1.526(8)
C41 H41A 0.9700
C41 H41B 0.9700
C40 C35 1.382(6)
C40 C39 1.395(5)
C40 H40 0.9300
C5 C10 1.535(5)
C5 C6 1.543(6)
C5 H5 0.9800
C6 C7 1.532(6)
C6 H6A 0.9700
C6 H6B 0.9700
C7 C9 1.530(5)
C7 C8 1.538(5)
C7 H7 0.9800
C8 H8A 0.9700
C8 H8B 0.9700
C9 H9A 0.9700
C9 H9B 0.9700
C10 H10A 0.9700
C10 H10B 0.9700
C11 C20 1.549(4)
C11 C12 1.549(4)
C11 C18 1.550(4)
C12 C13 1.544(5)
C12 H12A 0.9700
C12 H12B 0.9700
C13 C14 1.520(6)
C13 C19 1.542(6)
C13 H13 0.9800
C14 C15 1.525(6)
C14 H14A 0.9700
C14 H14B 0.9700
C15 C16 1.524(7)
C15 C20 1.537(5)
C15 H15 0.9800
C16 C17 1.531(7)
C16 H16A 0.9700
C16 H16B 0.9700
C17 C19 1.521(7)
C17 C18 1.544(5)
C17 H17 0.9800
C18 H18A 0.9700
C18 H18B 0.9700
C19 H19A 0.9700
C19 H19B 0.9700
C20 H20A 0.9700
C20 H20B 0.9700
C21 C22 1.416(4)
C21 C26 1.417(5)
C22 C23 1.406(5)
C22 C27 1.479(5)
C23 C24 1.384(5)
C23 H23 0.9300
C24 C25 1.386(5)
C24 H24 0.9300
C25 C26 1.394(5)
C25 H25 0.9300
C26 H26 0.9300
C27 C32 1.387(5)
C27 C28 1.402(5)
C28 C29 1.393(5)
C28 H28 0.9300
C29 C30 1.402(5)
C29 H29 0.9300
C30 C31 1.410(5)
C31 C32 1.402(5)
C31 H31 0.9300
C32 H32 0.9300
C39 C38 1.374(7)
C39 H39 0.9300
C38 C37 1.377(7)
C38 H38 0.9300
C37 C36 1.395(7)
C37 H37 0.9300
C36 C35 1.397(6)
C36 H36 0.9300
C35 C34 1.532(5)
C34 C33 1.537(5)
C34 H34 0.9800
C33 H33A 0.9700
C33 H33B 0.9700
Cl1A C1A 1.744(7)
C1A Cl2A 1.767(6)
C1A H1AA 0.9700
C1A H1AB 0.9700
O1B C3B 1.372(6)
O1B C1B 1.432(6)
C1B C2B 1.478(9)
C1B H1BA 0.9700
C1B H1BB 0.9700
C2B H2BA 0.9600
C2B H2BB 0.9600
C2B H2BC 0.9600
C3B C4B 1.515(9)
C3B H3BA 0.9700
C3B H3BB 0.9700
C4B H4BA 0.9600
C4B H4BB 0.9600
C4B H4BC 0.9600
O1D C3D 1.364(9)
O1D C1D 1.436(9)
C1D C2D 1.474(12)
C1D H1DA 0.9700
C1D H1DB 0.9700
C2D H2DA 0.9600
C2D H2DB 0.9600
C2D H2DC 0.9600
C3D C4D 1.500(11)
C3D H3D1 0.9700
C3D H3D2 0.9700
C4D H4D1 0.9600
C4D H4D2 0.9600
C4D H4D3 0.9600
Cl1E C1E 1.742(10)
C1E Cl2E 1.765(9)
C1E H1EA 0.9700
C1E H1EB 0.9700

loop_
_geom_torsion_atom_site_label_1
_geom_torsion_atom_site_label_2
_geom_torsion_atom_site_label_3
_geom_torsion_atom_site_label_4
_geom_torsion
C21 P1 C1 C2 -59.9(3)
C11 P1 C1 C2 57.6(3)
Au1 P1 C1 C2 175.7(2)
C21 P1 C1 C10 176.1(2)
C11 P1 C1 C10 -66.4(3)
Au1 P1 C1 C10 51.7(2)
C21 P1 C1 C8 60.1(2)
C11 P1 C1 C8 177.61(19)
Au1 P1 C1 C8 -64.3(2)
C10 C1 C2 C3 -57.3(4)
C8 C1 C2 C3 59.9(4)
P1 C1 C2 C3 178.6(2)
C1 C2 C3 C4 59.0(4)
C1 C2 C3 C9 -61.7(4)
C9 C3 C4 C5 60.5(4)
C2 C3 C4 C5 -60.0(4)
C43 C48 C47 C46 -0.5(6)
C48 C47 C46 C45 -0.4(8)
C47 C46 C45 C44 -0.1(9)
C46 C45 C44 C43 1.5(9)
C45 C44 C43 C48 -2.3(7)
C45 C44 C43 C42 174.3(5)
C47 C48 C43 C44 1.8(6)
C47 C48 C43 C42 -174.7(4)
C30 N1 C42 C43 -68.0(5)
C34 N1 C42 C43 102.7(4)
C30 N1 C42 C41 172.0(4)
C34 N1 C42 C41 -17.4(4)
C44 C43 C42 N1 163.3(4)
C48 C43 C42 N1 -20.1(5)
C44 C43 C42 C41 -82.3(5)
C48 C43 C42 C41 94.2(5)
N1 C42 C41 C33 35.1(4)
C43 C42 C41 C33 -86.9(4)
C3 C4 C5 C10 60.5(4)
C3 C4 C5 C6 -60.2(4)
C4 C5 C6 C7 59.8(4)
C10 C5 C6 C7 -60.3(4)
C5 C6 C7 C9 -60.1(4)
C5 C6 C7 C8 60.9(4)
C9 C7 C8 C1 59.8(4)
C6 C7 C8 C1 -61.0(4)
C2 C1 C8 C7 -59.0(3)
C10 C1 C8 C7 58.4(3)
P1 C1 C8 C7 174.6(2)
C4 C3 C9 C7 -60.7(4)
C2 C3 C9 C7 60.5(4)
C6 C7 C9 C3 60.7(4)
C8 C7 C9 C3 -60.0(4)
C4 C5 C10 C1 -60.7(4)
C6 C5 C10 C1 59.7(4)
C2 C1 C10 C5 59.0(4)
C8 C1 C10 C5 -57.8(4)
P1 C1 C10 C5 -171.8(3)
C21 P1 C11 C20 65.2(3)
C1 P1 C11 C20 -50.3(3)
Au1 P1 C11 C20 -168.1(2)
C21 P1 C11 C12 -172.6(2)
C1 P1 C11 C12 71.9(2)
Au1 P1 C11 C12 -45.9(2)
C21 P1 C11 C18 -56.4(3)
C1 P1 C11 C18 -172.0(2)
Au1 P1 C11 C18 70.3(2)
C20 C11 C12 C13 -58.6(4)
C18 C11 C12 C13 58.9(4)
P1 C11 C12 C13 174.1(3)
C11 C12 C13 C14 59.9(4)
C11 C12 C13 C19 -59.8(4)
C19 C13 C14 C15 59.9(4)
C12 C13 C14 C15 -59.9(4)
C13 C14 C15 C16 -60.0(4)
C13 C14 C15 C20 60.4(4)
C14 C15 C16 C17 59.7(4)
C20 C15 C16 C17 -60.9(4)
C15 C16 C17 C19 -60.0(4)
C15 C16 C17 C18 60.5(4)
C19 C17 C18 C11 60.8(4)
C16 C17 C18 C11 -59.5(4)
C20 C11 C18 C17 58.0(4)
C12 C11 C18 C17 -58.9(4)
P1 C11 C18 C17 -175.5(3)
C16 C17 C19 C13 59.9(4)
C18 C17 C19 C13 -60.4(4)
C14 C13 C19 C17 -60.1(4)
C12 C13 C19 C17 59.8(4)
C16 C15 C20 C11 60.2(4)
C14 C15 C20 C11 -60.2(4)
C12 C11 C20 C15 58.6(4)
C18 C11 C20 C15 -58.4(4)
P1 C11 C20 C15 -178.9(3)
C11 P1 C21 C22 127.0(3)
C1 P1 C21 C22 -110.2(3)
Au1 P1 C21 C22 6.8(3)
C11 P1 C21 C26 -60.8(3)
C1 P1 C21 C26 62.1(3)
Au1 P1 C21 C26 179.0(2)
C26 C21 C22 C23 -4.5(5)
P1 C21 C22 C23 167.7(3)
C26 C21 C22 C27 173.8(3)
P1 C21 C22 C27 -14.0(5)
C21 C22 C23 C24 3.6(6)
C27 C22 C23 C24 -174.9(4)
C22 C23 C24 C25 0.3(6)
C23 C24 C25 C26 -3.1(6)
C24 C25 C26 C21 2.1(6)
C22 C21 C26 C25 1.8(5)
P1 C21 C26 C25 -170.9(3)
C23 C22 C27 C32 -53.1(5)
C21 C22 C27 C32 128.6(4)
C23 C22 C27 C28 120.5(4)
C21 C22 C27 C28 -57.8(5)
C32 C27 C28 C29 -1.3(5)
C22 C27 C28 C29 -175.1(3)
C27 C28 C29 C30 0.4(5)
C34 N1 C30 C29 9.4(5)
C42 N1 C30 C29 179.1(3)
C34 N1 C30 C31 -172.3(3)
C42 N1 C30 C31 -2.5(5)
C28 C29 C30 N1 178.7(3)
C28 C29 C30 C31 0.3(5)
N1 C30 C31 C32 -178.5(3)
C29 C30 C31 C32 -0.1(5)
C28 C27 C32 C31 1.5(5)
C22 C27 C32 C31 175.3(3)
C30 C31 C32 C27 -0.8(5)
C35 C40 C39 C38 1.4(6)
C40 C39 C38 C37 -0.7(7)
C39 C38 C37 C36 -1.1(8)
C38 C37 C36 C35 2.3(8)
C39 C40 C35 C36 -0.2(6)
C39 C40 C35 C34 179.3(3)
C37 C36 C35 C40 -1.6(7)
C37 C36 C35 C34 178.8(5)
C30 N1 C34 C35 -75.6(5)
C42 N1 C34 C35 113.8(4)
C30 N1 C34 C33 163.1(4)
C42 N1 C34 C33 -7.5(4)
C40 C35 C34 N1 -2.0(5)
C36 C35 C34 N1 177.6(4)
C40 C35 C34 C33 113.9(4)
C36 C35 C34 C33 -66.5(5)
C42 C41 C33 C34 -40.6(4)
N1 C34 C33 C41 29.6(4)
C35 C34 C33 C41 -93.0(4)
C3B O1B C1B C2B -170.3(5)
C1B O1B C3B C4B 178.7(5)
C3D O1D C1D C2D -166(2)
C1D O1D C3D C4D -146(3)
